data_7104641
loop_
_publ_author_name
'Kuwabara, Junpei'
'Yoon, Hyo Jae'
'Mirkin, Chad A'
'DiPasquale, Antonio G'
'Rheingold, Arnold L'

_publ_section_title
;
 Pseudo-allosteric regulation of the anion binding affinity of a
 macrocyclic coordination complex.
;
_journal_issue 30
_journal_name_full 'Chemical communications (Cambridge, England)'
_journal_page_first 4557
_journal_page_last 4559
_journal_paper_doi 10.1039/b905150c
_journal_volume 34
_journal_year 2009
_chemical_formula_sum 'C147 H92 B2 Cl10 F40 N6 O4 P4 Rh2 S4'
_chemical_formula_weight 3600.33
_chemical_name_common JunII201
_chemical_name_systematic
;
?
;
_space_group.centring_type P

_space_group_IT_number 2
_space_group.IT_number 2

_symmetry_cell_setting triclinic
_symmetry_space_group_name_Hall '-P 1'
_symmetry_space_group_name_H-M 'P -1'
_atom_sites_solution_hydrogens geom
_atom_sites_solution_primary direct
_atom_sites_solution_secondary difmap
_audit_creation_method SHELXL-97
_cell_angle_alpha 71.650(4)
_cell_angle_beta 75.085(3)
_cell_angle_gamma 71.629(3)
_cell_formula_units_Z 1
_cell_length_a 11.7786(7)
_cell_length_b 15.5130(9)
_cell_length_c 22.6329(15)
_cell_measurement_reflns_used 9250
_cell_measurement_temperature 100(2)
_cell_measurement_theta_max 0.00
_cell_measurement_theta_min 0.00
_cell_volume 3667.3(4)
_computing_cell_refinement 'Bruker SMART'
_computing_data_collection 'Bruker SMART'
_computing_data_reduction 'Bruker SAINT'
_computing_molecular_graphics ORTEP-32
_computing_publication_material WinGX
_computing_structure_refinement SHELXL-97
_computing_structure_solution SHELXS-97
_diffrn_ambient_temperature 100(2)
_diffrn_measured_fraction_theta_full 0.986
_diffrn_measured_fraction_theta_max 0.968
_diffrn_measurement_device_type 'CCD area detector'
_diffrn_measurement_method 'phi and omega scans'
_diffrn_radiation_monochromator graphite
_diffrn_radiation_source 'fine-focus sealed tube'
_diffrn_radiation_type CuK\a
_diffrn_radiation_wavelength 1.54178
_diffrn_reflns_av_R_equivalents 0.0362
_diffrn_reflns_av_sigmaI/netI 0.0385
_diffrn_reflns_limit_h_max 11
_diffrn_reflns_limit_h_min -14
_diffrn_reflns_limit_k_max 18
_diffrn_reflns_limit_k_min -18
_diffrn_reflns_limit_l_max 27
_diffrn_reflns_limit_l_min -27
_diffrn_reflns_number 33224
_diffrn_reflns_theta_full 67.00
_diffrn_reflns_theta_max 68.26
_diffrn_reflns_theta_min 4.02
_exptl_absorpt_coefficient_mu 5.397
_exptl_absorpt_correction_T_max 0.7378
_exptl_absorpt_correction_T_min 0.5636
_exptl_absorpt_correction_type analytical
_exptl_absorpt_process_details SADABS
_exptl_crystal_colour yellow
_exptl_crystal_density_diffrn 1.630
_exptl_crystal_density_method 'not measured'
_exptl_crystal_description block
_exptl_crystal_F_000 1802
_exptl_crystal_size_max 0.12
_exptl_crystal_size_mid 0.10
_exptl_crystal_size_min 0.06
_refine_diff_density_max 2.156
_refine_diff_density_min -1.464
_refine_diff_density_rms 0.080
_refine_ls_extinction_method none
_refine_ls_goodness_of_fit_ref 1.045
_refine_ls_hydrogen_treatment constr
_refine_ls_matrix_type full
_refine_ls_number_parameters 991
_refine_ls_number_reflns 13013
_refine_ls_number_restraints 0
_refine_ls_restrained_S_all 1.045
_refine_ls_R_factor_all 0.0490
_refine_ls_R_factor_gt 0.0421
_refine_ls_shift/su_max 0.001
_refine_ls_shift/su_mean 0.000
_refine_ls_structure_factor_coef Fsqd
_refine_ls_weighting_details 'calc w=1/[\s^2^(Fo^2^)+(0.0530P)^2^+4.4800P] where P=(Fo^2^+2Fc^2^)/3'
_refine_ls_weighting_scheme calc
_refine_ls_wR_factor_gt 0.1018
_refine_ls_wR_factor_ref 0.1058
_reflns_number_gt 11335
_reflns_number_total 13013
_reflns_threshold_expression >2sigma(I)
_cod_data_source_file b905150c.txt
_cod_data_source_block complex6a
_cod_depositor_comments
;
The following automatic conversions were performed:
'_symmetry_cell_setting' value 'Triclinic' changed to 'triclinic'
according to '/home/saulius/struct/CIF-dictionaries/cif_core.dic'
dictionary named 'cif_core.dic' version 2.4.1 from 2010-06-29.

Automatic conversion script
Id: cif_fix_enum 1527 2010-12-29 10:47:43Z saulius 

The following automatic conversions were performed:

'_space_group.centring_type' value 'primitive' was replaced with the
value 'P' as specified in the replacement file
'/home/antanas/src/cod-tools/trunk/data/replacement-values/replacement_values.lst'.

Automatic conversion script
Id: cif_fix_values 5642 2017-10-24 12:04:52Z antanas 
;
_cod_original_sg_symbol_H-M P-1
_cod_database_code 7104641

loop_
_symmetry_equiv_pos_as_xyz
'x, y, z'
'-x, -y, -z'

loop_
_atom_site_label
_atom_site_type_symbol
_atom_site_fract_x
_atom_site_fract_y
_atom_site_fract_z
_atom_site_U_iso_or_equiv
_atom_site_adp_type
_atom_site_occupancy
_atom_site_symmetry_multiplicity
_atom_site_calc_flag
_atom_site_refinement_flags
_atom_site_disorder_assembly
_atom_site_disorder_group
C1 C 1.0961(3) 0.5593(2) 0.80378(15) 0.0234(6) Uani 1 1 d . . .
H1A H 1.0395 0.5190 0.8142 0.028 Uiso 1 1 calc R . .
H1B H 1.1796 0.5183 0.8047 0.028 Uiso 1 1 calc R . .
C2 C 1.0630(3) 0.6173(2) 0.85195(16) 0.0261(7) Uani 1 1 d . . .
H2A H 1.1260 0.6508 0.8452 0.031 Uiso 1 1 calc R . .
H2B H 1.0582 0.5755 0.8953 0.031 Uiso 1 1 calc R . .
C3 C 0.7840(3) 0.9175(2) 0.61889(15) 0.0227(6) Uani 1 1 d . . .
H3A H 0.8247 0.9666 0.6146 0.027 Uiso 1 1 calc R . .
H3B H 0.7524 0.9313 0.5795 0.027 Uiso 1 1 calc R . .
C4 C 0.6802(3) 0.9179(2) 0.67458(15) 0.0223(6) Uani 1 1 d . . .
H4A H 0.6334 0.8739 0.6763 0.027 Uiso 1 1 calc R . .
H4B H 0.6247 0.9816 0.6707 0.027 Uiso 1 1 calc R . .
C5 C 1.1168(3) 0.5621(2) 0.67348(15) 0.0212(6) Uani 1 1 d . . .
C6 C 1.0584(3) 0.4896(2) 0.69165(17) 0.0256(7) Uani 1 1 d . . .
H6 H 1.0094 0.4774 0.7323 0.031 Uiso 1 1 calc R . .
C7 C 1.0716(3) 0.4356(2) 0.65073(18) 0.0305(7) Uani 1 1 d . . .
H7 H 1.0312 0.3867 0.6634 0.037 Uiso 1 1 calc R . .
C8 C 1.1432(3) 0.4525(3) 0.59151(18) 0.0320(8) Uani 1 1 d . . .
H8 H 1.1513 0.4158 0.5634 0.038 Uiso 1 1 calc R . .
C9 C 1.2029(3) 0.5228(3) 0.57335(18) 0.0322(8) Uani 1 1 d . . .
H9 H 1.2525 0.5341 0.5328 0.039 Uiso 1 1 calc R . .
C10 C 1.1908(3) 0.5773(2) 0.61432(16) 0.0259(7) Uani 1 1 d . . .
H10 H 1.2330 0.6250 0.6018 0.031 Uiso 1 1 calc R . .
C11 C 1.2221(3) 0.6823(2) 0.70506(14) 0.0199(6) Uani 1 1 d . . .
C12 C 1.3374(3) 0.6209(2) 0.70477(17) 0.0273(7) Uani 1 1 d . . .
H12 H 1.3464 0.5552 0.7142 0.033 Uiso 1 1 calc R . .
C13 C 1.4392(3) 0.6552(3) 0.69079(19) 0.0322(8) Uani 1 1 d . . .
H13 H 1.5176 0.6129 0.6917 0.039 Uiso 1 1 calc R . .
C14 C 1.4263(3) 0.7512(3) 0.67551(18) 0.0324(8) Uani 1 1 d . . .
H14 H 1.4963 0.7747 0.6652 0.039 Uiso 1 1 calc R . .
C15 C 1.3121(3) 0.8132(2) 0.67523(18) 0.0307(7) Uani 1 1 d . . .
H15 H 1.3038 0.8790 0.6644 0.037 Uiso 1 1 calc R . .
C16 C 1.2099(3) 0.7788(2) 0.69079(15) 0.0236(6) Uani 1 1 d . . .
H16 H 1.1313 0.8210 0.6917 0.028 Uiso 1 1 calc R . .
C17 C 0.8252(3) 0.7318(2) 0.60641(14) 0.0191(6) Uani 1 1 d . . .
C18 C 0.8083(3) 0.6469(2) 0.64723(15) 0.0219(6) Uani 1 1 d . . .
H18 H 0.8323 0.6265 0.6874 0.026 Uiso 1 1 calc R . .
C19 C 0.7566(3) 0.5916(2) 0.62959(17) 0.0272(7) Uani 1 1 d . . .
H19 H 0.7463 0.5332 0.6575 0.033 Uiso 1 1 calc R . .
C20 C 0.7204(3) 0.6218(3) 0.57123(17) 0.0284(7) Uani 1 1 d . . .
H20 H 0.6850 0.5840 0.5592 0.034 Uiso 1 1 calc R . .
C21 C 0.7354(3) 0.7067(3) 0.53029(16) 0.0288(7) Uani 1 1 d . . .
H21 H 0.7093 0.7276 0.4906 0.035 Uiso 1 1 calc R . .
C22 C 0.7890(3) 0.7614(2) 0.54755(16) 0.0256(7) Uani 1 1 d . . .
H22 H 0.8009 0.8191 0.5192 0.031 Uiso 1 1 calc R . .
C23 C 1.0210(3) 0.8239(2) 0.56889(14) 0.0202(6) Uani 1 1 d . . .
C24 C 1.0729(3) 0.7726(2) 0.52322(15) 0.0243(7) Uani 1 1 d . . .
H24 H 1.0380 0.7258 0.5222 0.029 Uiso 1 1 calc R . .
C25 C 1.1756(3) 0.7900(3) 0.47935(16) 0.0299(7) Uani 1 1 d . . .
H25 H 1.2102 0.7552 0.4484 0.036 Uiso 1 1 calc R . .
C26 C 1.2273(3) 0.8575(3) 0.48064(16) 0.0308(7) Uani 1 1 d . . .
H26 H 1.2977 0.8688 0.4508 0.037 Uiso 1 1 calc R . .
C27 C 1.1764(3) 0.9093(3) 0.52563(17) 0.0313(8) Uani 1 1 d . . .
H27 H 1.2120 0.9559 0.5265 0.038 Uiso 1 1 calc R . .
C28 C 1.0741(3) 0.8927(2) 0.56904(15) 0.0256(7) Uani 1 1 d . . .
H28 H 1.0394 0.9285 0.5994 0.031 Uiso 1 1 calc R . .
C29 C 0.9295(3) 0.7940(2) 0.86929(14) 0.0203(6) Uani 1 1 d . . .
C30 C 1.0256(3) 0.8359(2) 0.84181(15) 0.0227(6) Uani 1 1 d . . .
H30 H 1.0854 0.8148 0.8087 0.027 Uiso 1 1 calc R . .
C31 C 1.0345(3) 0.9084(2) 0.86256(15) 0.0211(6) Uani 1 1 d . . .
H31 H 1.1009 0.9362 0.8442 0.025 Uiso 1 1 calc R . .
C32 C 0.9458(3) 0.9401(2) 0.91023(14) 0.0186(6) Uani 1 1 d . . .
C33 C 0.8496(3) 0.8978(2) 0.93812(14) 0.0200(6) Uani 1 1 d . . .
H33 H 0.7899 0.9188 0.9713 0.024 Uiso 1 1 calc R . .
C34 C 0.8413(3) 0.8252(2) 0.91734(15) 0.0219(6) Uani 1 1 d . . .
H34 H 0.7755 0.7968 0.9360 0.026 Uiso 1 1 calc R . .
C35 C 1.0335(3) 1.0629(2) 0.91642(14) 0.0193(6) Uani 1 1 d . . .
C36 C 0.9926(3) 1.1541(2) 0.93538(14) 0.0180(6) Uani 1 1 d . . .
C37 C 1.0562(3) 1.2224(2) 0.90498(15) 0.0219(6) Uani 1 1 d . . .
H37 H 1.1228 1.2129 0.8715 0.026 Uiso 1 1 calc R . .
C38 C 0.6183(3) 0.8558(2) 0.80254(15) 0.0209(6) Uani 1 1 d . . .
C39 C 0.5810(3) 0.7758(2) 0.81076(17) 0.0266(7) Uani 1 1 d . . .
H39 H 0.6295 0.7301 0.7885 0.032 Uiso 1 1 calc R . .
C40 C 0.4744(3) 0.7613(2) 0.85073(17) 0.0276(7) Uani 1 1 d . . .
H40 H 0.4493 0.7066 0.8556 0.033 Uiso 1 1 calc R . .
C41 C 0.4041(3) 0.8281(2) 0.88381(15) 0.0213(6) Uani 1 1 d . . .
C42 C 0.4411(3) 0.9085(2) 0.87618(15) 0.0214(6) Uani 1 1 d . . .
H42 H 0.3929 0.9539 0.8987 0.026 Uiso 1 1 calc R . .
C43 C 0.5483(3) 0.9223(2) 0.83578(15) 0.0212(6) Uani 1 1 d . . .
H43 H 0.5738 0.9769 0.8308 0.025 Uiso 1 1 calc R . .
C44 C 0.2495(3) 0.7419(2) 0.94964(17) 0.0275(7) Uani 1 1 d . . .
C45 C 0.1387(3) 0.7550(2) 1.00057(15) 0.0215(6) Uani 1 1 d . . .
C46 C 0.0778(3) 0.6846(2) 1.02670(17) 0.0260(7) Uani 1 1 d . . .
H46 H 0.1029 0.6298 1.0114 0.031 Uiso 1 1 calc R . .
C47 C -0.0202(3) 0.6957(2) 1.07546(16) 0.0246(7) Uani 1 1 d . . .
H47 H -0.0619 0.6478 1.0951 0.029 Uiso 1 1 calc R . .
C48 C 0.5899(3) 0.2946(2) 0.69448(14) 0.0182(6) Uani 1 1 d . . .
C49 C 0.5642(3) 0.2258(2) 0.67626(14) 0.0193(6) Uani 1 1 d . . .
C50 C 0.5112(3) 0.2426(2) 0.62531(16) 0.0222(6) Uani 1 1 d . . .
C51 C 0.4826(3) 0.3325(2) 0.58681(15) 0.0237(6) Uani 1 1 d . . .
C52 C 0.5080(3) 0.4031(2) 0.60154(15) 0.0232(6) Uani 1 1 d . . .
C53 C 0.5598(3) 0.3826(2) 0.65445(15) 0.0195(6) Uani 1 1 d . . .
C54 C 0.6655(3) 0.3540(2) 0.77760(14) 0.0186(6) Uani 1 1 d . . .
C55 C 0.7656(3) 0.3708(2) 0.78952(15) 0.0211(6) Uani 1 1 d . . .
C56 C 0.7560(3) 0.4394(2) 0.81924(15) 0.0248(7) Uani 1 1 d . . .
C57 C 0.6448(4) 0.4930(2) 0.83869(16) 0.0298(7) Uani 1 1 d . . .
C58 C 0.5421(3) 0.4807(2) 0.82776(16) 0.0279(7) Uani 1 1 d . . .
C59 C 0.5548(3) 0.4118(2) 0.79825(15) 0.0217(6) Uani 1 1 d . . .
C60 C 0.6011(3) 0.2020(2) 0.81991(14) 0.0180(6) Uani 1 1 d . . .
C61 C 0.6613(3) 0.1659(2) 0.87100(15) 0.0180(6) Uani 1 1 d . . .
C62 C 0.6110(3) 0.1263(2) 0.93153(14) 0.0199(6) Uani 1 1 d . . .
C63 C 0.4927(3) 0.1220(2) 0.94453(15) 0.0228(6) Uani 1 1 d . . .
C64 C 0.4288(3) 0.1548(2) 0.89603(16) 0.0240(7) Uani 1 1 d . . .
C65 C 0.4822(3) 0.1944(2) 0.83553(15) 0.0212(6) Uani 1 1 d . . .
C66 C 0.8005(3) 0.2083(2) 0.72205(14) 0.0178(6) Uani 1 1 d . . .
C67 C 0.8504(3) 0.1124(2) 0.73542(15) 0.0203(6) Uani 1 1 d . . .
C68 C 0.9553(3) 0.0694(2) 0.70004(15) 0.0221(6) Uani 1 1 d . . .
C69 C 1.0174(3) 0.1223(2) 0.64935(15) 0.0241(7) Uani 1 1 d . . .
C70 C 0.9737(3) 0.2188(2) 0.63465(15) 0.0214(6) Uani 1 1 d . . .
C71 C 0.8671(3) 0.2586(2) 0.67015(15) 0.0202(6) Uani 1 1 d . . .
C72 C 0.3202(5) 0.4283(3) 0.9980(2) 0.0546(12) Uani 1 1 d . . .
H72A H 0.3366 0.4898 0.9739 0.066 Uiso 1 1 calc R . .
H72B H 0.3155 0.4222 1.0434 0.066 Uiso 1 1 calc R . .
C73 C 0.3023(3) 1.0957(3) 0.75660(18) 0.0309(7) Uani 1 1 d . . .
H73A H 0.2768 1.0843 0.8030 0.037 Uiso 1 1 calc R . .
H73B H 0.3872 1.1012 0.7460 0.037 Uiso 1 1 calc R . .
C74 C 0.4998(8) 0.0710(6) 0.4850(4) 0.0442(19) Uani 0.50 1 d P . .
H74A H 0.5647 0.0974 0.4869 0.053 Uiso 0.50 1 calc PR . .
H74B H 0.4364 0.1229 0.4648 0.053 Uiso 0.50 1 calc PR . .
B1 B 0.6650(3) 0.2643(2) 0.75312(16) 0.0162(6) Uani 1 1 d . . .
N1 N 0.9459(2) 1.01654(18) 0.93134(12) 0.0178(5) Uani 1 1 d . . .
H1 H 0.8805 1.0367 0.9576 0.021 Uiso 1 1 calc R . .
N2 N 0.2958(2) 0.81802(18) 0.92615(13) 0.0225(5) Uani 1 1 d . . .
H2 H 0.2518 0.8682 0.9393 0.027 Uiso 1 1 calc R . .
N3 N 0.1050(2) 0.83478(18) 1.01904(12) 0.0191(5) Uani 1 1 d . . .
O1 O 1.1379(2) 1.03546(17) 0.88998(12) 0.0271(5) Uani 1 1 d . . .
O2 O 0.2899(3) 0.66808(19) 0.93380(15) 0.0444(7) Uani 1 1 d . . .
F1 F 0.59355(17) 0.13471(12) 0.71062(9) 0.0236(4) Uani 1 1 d . . .
F2 F 0.48743(18) 0.17166(14) 0.61174(9) 0.0283(4) Uani 1 1 d . . .
F3 F 0.43362(19) 0.34976(15) 0.53571(9) 0.0323(4) Uani 1 1 d . . .
F4 F 0.48404(19) 0.49140(14) 0.56486(9) 0.0299(4) Uani 1 1 d . . .
F5 F 0.58042(16) 0.45754(12) 0.66432(8) 0.0222(4) Uani 1 1 d . . .
F6 F 0.87953(16) 0.31964(13) 0.77380(9) 0.0242(4) Uani 1 1 d . . .
F7 F 0.85608(19) 0.45179(15) 0.83025(10) 0.0322(4) Uani 1 1 d . . .
F8 F 0.6350(2) 0.55817(15) 0.86894(11) 0.0405(5) Uani 1 1 d . . .
F9 F 0.4317(2) 0.53283(15) 0.84714(11) 0.0380(5) Uani 1 1 d . . .
F10 F 0.45110(16) 0.40114(13) 0.79024(9) 0.0261(4) Uani 1 1 d . . .
F11 F 0.77731(15) 0.17151(13) 0.86235(8) 0.0201(4) Uani 1 1 d . . .
F12 F 0.67657(16) 0.09236(13) 0.97902(8) 0.0236(4) Uani 1 1 d . . .
F13 F 0.43927(17) 0.08781(15) 1.00416(9) 0.0295(4) Uani 1 1 d . . .
F14 F 0.31265(17) 0.14990(17) 0.90785(10) 0.0352(5) Uani 1 1 d . . .
F15 F 0.40858(16) 0.22816(14) 0.79199(9) 0.0255(4) Uani 1 1 d . . .
F16 F 0.79577(16) 0.05400(12) 0.78446(9) 0.0233(4) Uani 1 1 d . . .
F17 F 0.99720(18) -0.02496(13) 0.71409(10) 0.0292(4) Uani 1 1 d . . .
F18 F 1.11838(18) 0.08158(15) 0.61420(10) 0.0318(4) Uani 1 1 d . . .
F19 F 1.03272(18) 0.27259(14) 0.58517(9) 0.0288(4) Uani 1 1 d . . .
F20 F 0.82633(16) 0.35315(12) 0.65085(9) 0.0229(4) Uani 1 1 d . . .
P1 P 1.08627(7) 0.64022(5) 0.72438(4) 0.01793(15) Uani 1 1 d . . .
P2 P 0.89396(7) 0.80092(5) 0.63146(3) 0.01754(15) Uani 1 1 d . . .
S1 S 0.91524(7) 0.70221(5) 0.84232(3) 0.02067(15) Uani 1 1 d . . .
S2 S 0.74684(6) 0.88122(5) 0.74616(3) 0.01920(15) Uani 1 1 d . . .
Rh1 Rh 0.912842(19) 0.753096(15) 0.733692(10) 0.01587(7) Uani 1 1 d . . .
Cl1 Cl 0.4399(2) 0.33943(12) 0.97461(8) 0.1146(8) Uani 1 1 d . . .
Cl2 Cl 0.17838(18) 0.42586(11) 0.98622(8) 0.0886(6) Uani 1 1 d . . .
Cl3 Cl 0.29670(11) 0.99910(8) 0.73296(5) 0.0463(2) Uani 1 1 d . . .
Cl4 Cl 0.20853(12) 1.20172(9) 0.71999(7) 0.0611(3) Uani 1 1 d . . .
Cl5 Cl 0.4377(2) 0.01660(14) 0.56059(7) 0.0963(6) Uani 1 1 d . . .

loop_
_atom_site_aniso_label
_atom_site_aniso_U_11
_atom_site_aniso_U_22
_atom_site_aniso_U_33
_atom_site_aniso_U_23
_atom_site_aniso_U_13
_atom_site_aniso_U_12
C1 0.0299(17) 0.0163(14) 0.0222(15) -0.0035(12) -0.0052(12) -0.0044(13)
C2 0.0318(18) 0.0228(16) 0.0238(16) -0.0058(13) -0.0104(13) -0.0028(13)
C3 0.0264(16) 0.0183(14) 0.0210(15) -0.0034(12) -0.0037(12) -0.0041(12)
C4 0.0199(15) 0.0182(14) 0.0241(16) -0.0039(12) -0.0038(12) 0.0001(12)
C5 0.0195(15) 0.0176(14) 0.0268(16) -0.0089(13) -0.0048(12) -0.0010(12)
C6 0.0231(16) 0.0225(16) 0.0324(17) -0.0107(14) -0.0007(13) -0.0071(13)
C7 0.0294(18) 0.0266(17) 0.040(2) -0.0163(15) -0.0037(15) -0.0070(14)
C8 0.0322(19) 0.0315(18) 0.039(2) -0.0226(16) -0.0051(15) -0.0047(15)
C9 0.0327(19) 0.0371(19) 0.0303(18) -0.0188(16) 0.0009(14) -0.0087(15)
C10 0.0270(17) 0.0246(16) 0.0272(17) -0.0099(14) -0.0022(13) -0.0071(13)
C11 0.0210(15) 0.0184(14) 0.0210(15) -0.0067(12) -0.0036(11) -0.0043(12)
C12 0.0232(16) 0.0192(15) 0.0395(19) -0.0092(14) -0.0059(14) -0.0035(13)
C13 0.0197(16) 0.0307(18) 0.050(2) -0.0158(17) -0.0066(15) -0.0049(14)
C14 0.0247(17) 0.0356(19) 0.042(2) -0.0119(16) -0.0022(15) -0.0152(15)
C15 0.0343(19) 0.0237(16) 0.038(2) -0.0117(15) -0.0026(15) -0.0124(14)
C16 0.0250(16) 0.0195(15) 0.0269(16) -0.0103(13) -0.0039(12) -0.0029(12)
C17 0.0165(14) 0.0232(15) 0.0198(14) -0.0096(12) -0.0020(11) -0.0049(12)
C18 0.0183(15) 0.0216(15) 0.0252(16) -0.0052(13) -0.0046(12) -0.0044(12)
C19 0.0268(17) 0.0233(16) 0.0331(18) -0.0073(14) -0.0064(14) -0.0076(13)
C20 0.0263(17) 0.0323(18) 0.0337(18) -0.0148(15) -0.0049(14) -0.0110(14)
C21 0.0314(18) 0.0368(19) 0.0244(16) -0.0100(15) -0.0071(13) -0.0134(15)
C22 0.0294(17) 0.0264(16) 0.0230(16) -0.0058(13) -0.0041(13) -0.0107(14)
C23 0.0211(15) 0.0206(15) 0.0163(14) -0.0039(12) -0.0024(11) -0.0032(12)
C24 0.0226(16) 0.0280(16) 0.0231(16) -0.0096(13) -0.0030(12) -0.0052(13)
C25 0.0301(18) 0.0341(18) 0.0216(16) -0.0103(14) 0.0008(13) -0.0038(15)
C26 0.0277(17) 0.0342(19) 0.0252(17) -0.0044(14) 0.0033(13) -0.0104(15)
C27 0.0312(18) 0.0307(18) 0.0317(18) -0.0040(15) -0.0004(14) -0.0155(15)
C28 0.0306(17) 0.0265(16) 0.0194(15) -0.0052(13) 0.0004(13) -0.0114(14)
C29 0.0236(15) 0.0222(15) 0.0167(14) -0.0048(12) -0.0051(11) -0.0069(12)
C30 0.0230(16) 0.0255(16) 0.0192(15) -0.0078(13) -0.0016(12) -0.0053(13)
C31 0.0181(15) 0.0255(16) 0.0208(15) -0.0075(13) 0.0000(11) -0.0083(12)
C32 0.0161(14) 0.0202(14) 0.0202(14) -0.0060(12) -0.0062(11) -0.0024(11)
C33 0.0180(14) 0.0215(15) 0.0194(14) -0.0079(12) 0.0006(11) -0.0040(12)
C34 0.0209(15) 0.0226(15) 0.0231(15) -0.0050(13) -0.0034(12) -0.0077(12)
C35 0.0165(15) 0.0225(15) 0.0184(14) -0.0065(12) -0.0035(11) -0.0028(12)
C36 0.0142(14) 0.0204(14) 0.0199(14) -0.0061(12) -0.0043(11) -0.0031(11)
C37 0.0190(15) 0.0243(16) 0.0216(15) -0.0032(13) -0.0046(12) -0.0064(12)
C38 0.0170(14) 0.0220(15) 0.0238(15) -0.0081(13) -0.0017(12) -0.0045(12)
C39 0.0255(16) 0.0195(15) 0.0320(17) -0.0131(14) 0.0042(13) -0.0030(13)
C40 0.0251(17) 0.0216(16) 0.0362(18) -0.0146(14) 0.0038(14) -0.0061(13)
C41 0.0185(15) 0.0191(14) 0.0229(15) -0.0060(12) -0.0011(12) -0.0016(12)
C42 0.0216(15) 0.0212(15) 0.0206(15) -0.0103(12) 0.0001(12) -0.0026(12)
C43 0.0217(15) 0.0217(15) 0.0206(15) -0.0084(12) -0.0020(12) -0.0045(12)
C44 0.0229(16) 0.0234(16) 0.0338(18) -0.0116(14) 0.0048(14) -0.0064(13)
C45 0.0177(15) 0.0193(15) 0.0253(16) -0.0073(13) -0.0001(12) -0.0031(12)
C46 0.0228(16) 0.0210(15) 0.0335(18) -0.0085(14) -0.0021(13) -0.0053(13)
C47 0.0223(16) 0.0220(15) 0.0291(17) -0.0050(13) -0.0024(13) -0.0085(13)
C48 0.0150(14) 0.0203(14) 0.0202(14) -0.0079(12) -0.0020(11) -0.0036(11)
C49 0.0182(14) 0.0181(14) 0.0208(15) -0.0054(12) -0.0020(11) -0.0039(11)
C50 0.0204(15) 0.0265(16) 0.0273(16) -0.0147(13) -0.0013(12) -0.0106(13)
C51 0.0239(16) 0.0305(17) 0.0191(15) -0.0063(13) -0.0083(12) -0.0066(13)
C52 0.0243(16) 0.0196(15) 0.0204(15) -0.0008(12) -0.0035(12) -0.0031(12)
C53 0.0191(14) 0.0201(15) 0.0219(15) -0.0076(12) -0.0036(11) -0.0061(12)
C54 0.0232(15) 0.0155(14) 0.0175(14) -0.0045(12) -0.0038(11) -0.0049(12)
C55 0.0220(15) 0.0209(15) 0.0199(15) -0.0041(12) -0.0031(12) -0.0062(12)
C56 0.0310(17) 0.0244(16) 0.0239(16) -0.0037(13) -0.0088(13) -0.0131(14)
C57 0.048(2) 0.0206(16) 0.0264(17) -0.0114(14) -0.0131(15) -0.0058(15)
C58 0.0297(18) 0.0212(16) 0.0284(17) -0.0105(14) -0.0051(14) 0.0035(13)
C59 0.0215(15) 0.0209(15) 0.0221(15) -0.0059(13) -0.0047(12) -0.0035(12)
C60 0.0164(14) 0.0168(14) 0.0207(15) -0.0062(12) -0.0025(11) -0.0033(11)
C61 0.0125(13) 0.0191(14) 0.0232(15) -0.0068(12) -0.0016(11) -0.0048(11)
C62 0.0184(15) 0.0219(15) 0.0185(14) -0.0044(12) -0.0049(11) -0.0034(12)
C63 0.0181(15) 0.0268(16) 0.0199(15) -0.0043(13) 0.0019(12) -0.0068(13)
C64 0.0141(14) 0.0301(17) 0.0278(16) -0.0071(14) -0.0010(12) -0.0079(13)
C65 0.0177(15) 0.0241(15) 0.0223(15) -0.0064(13) -0.0065(12) -0.0033(12)
C66 0.0148(14) 0.0194(14) 0.0213(14) -0.0082(12) -0.0032(11) -0.0041(11)
C67 0.0190(15) 0.0219(15) 0.0214(15) -0.0063(12) -0.0050(12) -0.0050(12)
C68 0.0234(16) 0.0175(14) 0.0254(16) -0.0090(13) -0.0052(12) -0.0007(12)
C69 0.0189(15) 0.0323(17) 0.0228(16) -0.0154(14) 0.0004(12) -0.0039(13)
C70 0.0202(15) 0.0268(16) 0.0197(15) -0.0085(13) 0.0000(12) -0.0095(13)
C71 0.0207(15) 0.0187(14) 0.0230(15) -0.0071(12) -0.0051(12) -0.0046(12)
C72 0.075(3) 0.047(3) 0.051(3) -0.021(2) -0.021(2) -0.011(2)
C73 0.0283(18) 0.0345(19) 0.0338(19) -0.0091(15) -0.0055(14) -0.0132(15)
C74 0.036(4) 0.040(4) 0.056(5) -0.017(4) -0.001(4) -0.012(4)
B1 0.0141(15) 0.0144(15) 0.0198(16) -0.0056(13) -0.0019(12) -0.0029(12)
N1 0.0145(12) 0.0202(12) 0.0181(12) -0.0068(10) -0.0004(9) -0.0036(10)
N2 0.0194(13) 0.0172(12) 0.0288(14) -0.0103(11) 0.0031(11) -0.0035(10)
N3 0.0171(12) 0.0190(12) 0.0211(13) -0.0063(10) -0.0041(10) -0.0027(10)
O1 0.0174(11) 0.0297(12) 0.0363(13) -0.0173(11) 0.0039(9) -0.0071(9)
O2 0.0429(16) 0.0275(13) 0.0585(18) -0.0254(13) 0.0239(13) -0.0149(12)
F1 0.0266(9) 0.0160(8) 0.0297(10) -0.0056(7) -0.0075(7) -0.0056(7)
F2 0.0309(10) 0.0304(10) 0.0334(10) -0.0164(9) -0.0070(8) -0.0118(8)
F3 0.0396(12) 0.0387(11) 0.0248(10) -0.0079(9) -0.0158(9) -0.0102(9)
F4 0.0383(11) 0.0244(10) 0.0257(10) 0.0019(8) -0.0146(8) -0.0072(8)
F5 0.0278(9) 0.0165(8) 0.0250(9) -0.0046(7) -0.0082(7) -0.0071(7)
F6 0.0192(9) 0.0280(9) 0.0289(10) -0.0111(8) -0.0032(7) -0.0079(7)
F7 0.0385(11) 0.0365(11) 0.0339(11) -0.0115(9) -0.0112(9) -0.0198(9)
F8 0.0599(15) 0.0272(10) 0.0438(13) -0.0220(10) -0.0174(11) -0.0045(10)
F9 0.0369(12) 0.0320(11) 0.0438(12) -0.0245(10) -0.0084(10) 0.0086(9)
F10 0.0181(9) 0.0277(10) 0.0315(10) -0.0104(8) -0.0061(7) -0.0002(7)
F11 0.0121(8) 0.0268(9) 0.0209(8) -0.0045(7) -0.0028(6) -0.0060(7)
F12 0.0177(8) 0.0339(10) 0.0175(8) -0.0051(8) -0.0036(7) -0.0052(7)
F13 0.0225(9) 0.0396(11) 0.0205(9) -0.0021(8) 0.0031(7) -0.0109(8)
F14 0.0153(9) 0.0559(14) 0.0323(11) -0.0030(10) -0.0024(8) -0.0158(9)
F15 0.0175(9) 0.0347(10) 0.0253(9) -0.0050(8) -0.0084(7) -0.0069(8)
F16 0.0249(9) 0.0176(8) 0.0248(9) -0.0037(7) -0.0004(7) -0.0066(7)
F17 0.0301(10) 0.0191(9) 0.0332(10) -0.0109(8) -0.0021(8) 0.0023(8)
F18 0.0246(10) 0.0377(11) 0.0314(10) -0.0192(9) 0.0055(8) -0.0036(8)
F19 0.0297(10) 0.0341(10) 0.0222(9) -0.0087(8) 0.0069(8) -0.0153(8)
F20 0.0252(9) 0.0174(8) 0.0252(9) -0.0044(7) -0.0017(7) -0.0074(7)
P1 0.0172(4) 0.0157(3) 0.0207(4) -0.0065(3) -0.0022(3) -0.0030(3)
P2 0.0197(4) 0.0170(3) 0.0156(3) -0.0052(3) -0.0010(3) -0.0049(3)
S1 0.0242(4) 0.0218(3) 0.0177(3) -0.0071(3) -0.0026(3) -0.0070(3)
S2 0.0168(3) 0.0187(3) 0.0219(3) -0.0089(3) 0.0003(3) -0.0034(3)
Rh1 0.01536(11) 0.01649(11) 0.01628(11) -0.00653(8) -0.00086(8) -0.00395(8)
Cl1 0.1487(18) 0.0590(9) 0.0689(10) -0.0049(8) 0.0109(10) 0.0294(10)
Cl2 0.1266(14) 0.0708(9) 0.0830(10) 0.0302(8) -0.0662(10) -0.0564(10)
Cl3 0.0614(6) 0.0478(5) 0.0418(5) -0.0202(4) -0.0044(4) -0.0255(5)
Cl4 0.0602(7) 0.0500(6) 0.0776(8) -0.0163(6) -0.0400(6) 0.0021(5)
Cl5 0.1525(17) 0.1074(13) 0.0549(8) -0.0401(9) 0.0291(9) -0.0867(13)

loop_
_atom_type_symbol
_atom_type_description
_atom_type_scat_dispersion_real
_atom_type_scat_dispersion_imag
_atom_type_scat_source
C C 0.0181 0.0091 'International Tables Vol C Tables 4.2.6.8 and 6.1.1.4'
H H 0.0000 0.0000 'International Tables Vol C Tables 4.2.6.8 and 6.1.1.4'
B B 0.0090 0.0039 'International Tables Vol C Tables 4.2.6.8 and 6.1.1.4'
N N 0.0311 0.0180 'International Tables Vol C Tables 4.2.6.8 and 6.1.1.4'
O O 0.0492 0.0322 'International Tables Vol C Tables 4.2.6.8 and 6.1.1.4'
F F 0.0727 0.0534 'International Tables Vol C Tables 4.2.6.8 and 6.1.1.4'
P P 0.2955 0.4335 'International Tables Vol C Tables 4.2.6.8 and 6.1.1.4'
S S 0.3331 0.5567 'International Tables Vol C Tables 4.2.6.8 and 6.1.1.4'
Rh Rh 0.0927 3.6045 'International Tables Vol C Tables 4.2.6.8 and 6.1.1.4'
Cl Cl 0.3639 0.7018 'International Tables Vol C Tables 4.2.6.8 and 6.1.1.4'

loop_
_geom_angle_atom_site_label_1
_geom_angle_atom_site_label_2
_geom_angle_atom_site_label_3
_geom_angle
_geom_angle_site_symmetry_1
_geom_angle_site_symmetry_3
_geom_angle_publ_flag
C2 C1 P1 108.7(2) . . ?
C2 C1 H1A 109.9 . . ?
P1 C1 H1A 109.9 . . ?
C2 C1 H1B 109.9 . . ?
P1 C1 H1B 109.9 . . ?
H1A C1 H1B 108.3 . . ?
C1 C2 S1 108.6(2) . . ?
C1 C2 H2A 110.0 . . ?
S1 C2 H2A 110.0 . . ?
C1 C2 H2B 110.0 . . ?
S1 C2 H2B 110.0 . . ?
H2A C2 H2B 108.4 . . ?
C4 C3 P2 109.3(2) . . ?
C4 C3 H3A 109.8 . . ?
P2 C3 H3A 109.8 . . ?
C4 C3 H3B 109.8 . . ?
P2 C3 H3B 109.8 . . ?
H3A C3 H3B 108.3 . . ?
C3 C4 S2 107.2(2) . . ?
C3 C4 H4A 110.3 . . ?
S2 C4 H4A 110.3 . . ?
C3 C4 H4B 110.3 . . ?
S2 C4 H4B 110.3 . . ?
H4A C4 H4B 108.5 . . ?
C10 C5 C6 118.9(3) . . ?
C10 C5 P1 121.0(2) . . ?
C6 C5 P1 119.9(2) . . ?
C7 C6 C5 120.4(3) . . ?
C7 C6 H6 119.8 . . ?
C5 C6 H6 119.8 . . ?
C8 C7 C6 120.3(3) . . ?
C8 C7 H7 119.9 . . ?
C6 C7 H7 119.9 . . ?
C9 C8 C7 119.9(3) . . ?
C9 C8 H8 120.0 . . ?
C7 C8 H8 120.0 . . ?
C8 C9 C10 120.3(3) . . ?
C8 C9 H9 119.9 . . ?
C10 C9 H9 119.9 . . ?
C5 C10 C9 120.1(3) . . ?
C5 C10 H10 119.9 . . ?
C9 C10 H10 119.9 . . ?
C12 C11 C16 119.3(3) . . ?
C12 C11 P1 121.8(2) . . ?
C16 C11 P1 118.9(2) . . ?
C13 C12 C11 120.4(3) . . ?
C13 C12 H12 119.8 . . ?
C11 C12 H12 119.8 . . ?
C12 C13 C14 119.8(3) . . ?
C12 C13 H13 120.1 . . ?
C14 C13 H13 120.1 . . ?
C15 C14 C13 120.5(3) . . ?
C15 C14 H14 119.8 . . ?
C13 C14 H14 119.8 . . ?
C14 C15 C16 119.7(3) . . ?
C14 C15 H15 120.1 . . ?
C16 C15 H15 120.1 . . ?
C15 C16 C11 120.3(3) . . ?
C15 C16 H16 119.9 . . ?
C11 C16 H16 119.9 . . ?
C18 C17 C22 119.4(3) . . ?
C18 C17 P2 118.7(2) . . ?
C22 C17 P2 122.0(2) . . ?
C17 C18 C19 120.4(3) . . ?
C17 C18 H18 119.8 . . ?
C19 C18 H18 119.8 . . ?
C20 C19 C18 119.8(3) . . ?
C20 C19 H19 120.1 . . ?
C18 C19 H19 120.1 . . ?
C19 C20 C21 120.4(3) . . ?
C19 C20 H20 119.8 . . ?
C21 C20 H20 119.8 . . ?
C20 C21 C22 119.8(3) . . ?
C20 C21 H21 120.1 . . ?
C22 C21 H21 120.1 . . ?
C21 C22 C17 120.2(3) . . ?
C21 C22 H22 119.9 . . ?
C17 C22 H22 119.9 . . ?
C28 C23 C24 118.6(3) . . ?
C28 C23 P2 117.8(2) . . ?
C24 C23 P2 123.5(2) . . ?
C25 C24 C23 120.2(3) . . ?
C25 C24 H24 119.9 . . ?
C23 C24 H24 119.9 . . ?
C26 C25 C24 120.4(3) . . ?
C26 C25 H25 119.8 . . ?
C24 C25 H25 119.8 . . ?
C25 C26 C27 120.0(3) . . ?
C25 C26 H26 120.0 . . ?
C27 C26 H26 120.0 . . ?
C28 C27 C26 119.9(3) . . ?
C28 C27 H27 120.1 . . ?
C26 C27 H27 120.1 . . ?
C27 C28 C23 121.0(3) . . ?
C27 C28 H28 119.5 . . ?
C23 C28 H28 119.5 . . ?
C34 C29 C30 120.0(3) . . ?
C34 C29 S1 119.1(2) . . ?
C30 C29 S1 120.9(2) . . ?
C31 C30 C29 120.3(3) . . ?
C31 C30 H30 119.8 . . ?
C29 C30 H30 119.8 . . ?
C32 C31 C30 119.6(3) . . ?
C32 C31 H31 120.2 . . ?
C30 C31 H31 120.2 . . ?
C31 C32 C33 120.2(3) . . ?
C31 C32 N1 122.6(3) . . ?
C33 C32 N1 117.2(3) . . ?
C34 C33 C32 120.0(3) . . ?
C34 C33 H33 120.0 . . ?
C32 C33 H33 120.0 . . ?
C29 C34 C33 119.9(3) . . ?
C29 C34 H34 120.0 . . ?
C33 C34 H34 120.0 . . ?
O1 C35 N1 124.9(3) . . ?
O1 C35 C36 121.1(3) . . ?
N1 C35 C36 114.0(3) . . ?
N3 C36 C37 123.3(3) 2_677 . ?
N3 C36 C35 117.5(3) 2_677 . ?
C37 C36 C35 119.2(3) . . ?
C47 C37 C36 118.4(3) 2_677 . ?
C47 C37 H37 120.8 2_677 . ?
C36 C37 H37 120.8 . . ?
C39 C38 C43 119.7(3) . . ?
C39 C38 S2 121.9(2) . . ?
C43 C38 S2 118.2(2) . . ?
C40 C39 C38 121.1(3) . . ?
C40 C39 H39 119.4 . . ?
C38 C39 H39 119.4 . . ?
C39 C40 C41 119.2(3) . . ?
C39 C40 H40 120.4 . . ?
C41 C40 H40 120.4 . . ?
C42 C41 C40 120.1(3) . . ?
C42 C41 N2 117.0(3) . . ?
C40 C41 N2 122.8(3) . . ?
C43 C42 C41 120.2(3) . . ?
C43 C42 H42 119.9 . . ?
C41 C42 H42 119.9 . . ?
C42 C43 C38 119.7(3) . . ?
C42 C43 H43 120.2 . . ?
C38 C43 H43 120.2 . . ?
O2 C44 N2 126.3(3) . . ?
O2 C44 C45 120.7(3) . . ?
N2 C44 C45 113.0(3) . . ?
N3 C45 C46 123.1(3) . . ?
N3 C45 C44 117.5(3) . . ?
C46 C45 C44 119.4(3) . . ?
C47 C46 C45 118.7(3) . . ?
C47 C46 H46 120.6 . . ?
C45 C46 H46 120.6 . . ?
C37 C47 C46 118.9(3) 2_677 . ?
C37 C47 H47 120.5 2_677 . ?
C46 C47 H47 120.5 . . ?
C53 C48 C49 113.0(3) . . ?
C53 C48 B1 126.5(3) . . ?
C49 C48 B1 120.0(3) . . ?
F1 C49 C50 116.3(3) . . ?
F1 C49 C48 119.1(3) . . ?
C50 C49 C48 124.6(3) . . ?
F2 C50 C49 120.6(3) . . ?
F2 C50 C51 119.5(3) . . ?
C49 C50 C51 119.8(3) . . ?
F3 C51 C52 121.1(3) . . ?
F3 C51 C50 120.6(3) . . ?
C52 C51 C50 118.4(3) . . ?
F4 C52 C51 120.6(3) . . ?
F4 C52 C53 119.8(3) . . ?
C51 C52 C53 119.5(3) . . ?
F5 C53 C48 121.1(3) . . ?
F5 C53 C52 114.3(3) . . ?
C48 C53 C52 124.6(3) . . ?
C55 C54 C59 113.9(3) . . ?
C55 C54 B1 126.6(3) . . ?
C59 C54 B1 118.7(3) . . ?
F6 C55 C54 121.7(3) . . ?
F6 C55 C56 115.3(3) . . ?
C54 C55 C56 123.0(3) . . ?
F7 C56 C57 119.5(3) . . ?
F7 C56 C55 120.4(3) . . ?
C57 C56 C55 120.0(3) . . ?
F8 C57 C56 120.1(3) . . ?
F8 C57 C58 120.0(3) . . ?
C56 C57 C58 119.9(3) . . ?
F9 C58 C57 120.5(3) . . ?
F9 C58 C59 120.9(3) . . ?
C57 C58 C59 118.6(3) . . ?
F10 C59 C58 116.1(3) . . ?
F10 C59 C54 119.4(3) . . ?
C58 C59 C54 124.5(3) . . ?
C61 C60 C65 113.2(3) . . ?
C61 C60 B1 118.8(3) . . ?
C65 C60 B1 127.0(3) . . ?
F11 C61 C62 116.3(3) . . ?
F11 C61 C60 119.0(3) . . ?
C62 C61 C60 124.7(3) . . ?
F12 C62 C63 119.3(3) . . ?
F12 C62 C61 120.9(3) . . ?
C63 C62 C61 119.7(3) . . ?
F13 C63 C64 120.6(3) . . ?
F13 C63 C62 120.9(3) . . ?
C64 C63 C62 118.5(3) . . ?
F14 C64 C63 119.3(3) . . ?
F14 C64 C65 120.4(3) . . ?
C63 C64 C65 120.3(3) . . ?
F15 C65 C64 115.0(3) . . ?
F15 C65 C60 121.4(3) . . ?
C64 C65 C60 123.5(3) . . ?
C67 C66 C71 113.7(3) . . ?
C67 C66 B1 127.0(3) . . ?
C71 C66 B1 118.6(3) . . ?
F16 C67 C66 120.6(3) . . ?
F16 C67 C68 115.8(3) . . ?
C66 C67 C68 123.6(3) . . ?
F17 C68 C69 118.8(3) . . ?
F17 C68 C67 120.9(3) . . ?
C69 C68 C67 120.3(3) . . ?
F18 C69 C68 120.9(3) . . ?
F18 C69 C70 120.3(3) . . ?
C68 C69 C70 118.8(3) . . ?
F19 C70 C69 120.1(3) . . ?
F19 C70 C71 120.9(3) . . ?
C69 C70 C71 119.0(3) . . ?
F20 C71 C70 115.7(3) . . ?
F20 C71 C66 119.7(3) . . ?
C70 C71 C66 124.6(3) . . ?
Cl1 C72 Cl2 113.0(3) . . ?
Cl1 C72 H72A 109.0 . . ?
Cl2 C72 H72A 109.0 . . ?
Cl1 C72 H72B 109.0 . . ?
Cl2 C72 H72B 109.0 . . ?
H72A C72 H72B 107.8 . . ?
Cl4 C73 Cl3 112.4(2) . . ?
Cl4 C73 H73A 109.1 . . ?
Cl3 C73 H73A 109.1 . . ?
Cl4 C73 H73B 109.1 . . ?
Cl3 C73 H73B 109.1 . . ?
H73A C73 H73B 107.9 . . ?
Cl5 C74 Cl5 108.1(5) . 2_656 ?
Cl5 C74 H74A 110.1 . . ?
Cl5 C74 H74A 110.1 2_656 . ?
Cl5 C74 H74B 110.1 . . ?
Cl5 C74 H74B 110.1 2_656 . ?
H74A C74 H74B 108.4 . . ?
C48 B1 C66 101.3(2) . . ?
C48 B1 C54 113.9(2) . . ?
C66 B1 C54 114.3(2) . . ?
C48 B1 C60 113.7(2) . . ?
C66 B1 C60 114.8(2) . . ?
C54 B1 C60 99.6(2) . . ?
C35 N1 C32 128.4(3) . . ?
C35 N1 H1 115.8 . . ?
C32 N1 H1 115.8 . . ?
C44 N2 C41 129.1(3) . . ?
C44 N2 H2 115.5 . . ?
C41 N2 H2 115.5 . . ?
C36 N3 C45 117.4(3) 2_677 . ?
C11 P1 C5 104.59(14) . . ?
C11 P1 C1 103.09(15) . . ?
C5 P1 C1 103.64(14) . . ?
C11 P1 Rh1 113.68(10) . . ?
C5 P1 Rh1 122.75(10) . . ?
C1 P1 Rh1 107.02(11) . . ?
C17 P2 C23 105.82(14) . . ?
C17 P2 C3 102.58(15) . . ?
C23 P2 C3 101.30(14) . . ?
C17 P2 Rh1 115.39(10) . . ?
C23 P2 Rh1 121.54(10) . . ?
C3 P2 Rh1 107.71(10) . . ?
C29 S1 C2 100.78(15) . . ?
C29 S1 Rh1 109.82(10) . . ?
C2 S1 Rh1 106.33(11) . . ?
C38 S2 C4 98.38(15) . . ?
C38 S2 Rh1 116.38(11) . . ?
C4 S2 Rh1 105.72(10) . . ?
P2 Rh1 P1 97.34(3) . . ?
P2 Rh1 S1 175.06(3) . . ?
P1 Rh1 S1 85.78(3) . . ?
P2 Rh1 S2 85.34(3) . . ?
P1 Rh1 S2 172.63(3) . . ?
S1 Rh1 S2 92.02(3) . . ?
C74 Cl5 C74 71.9(5) . 2_656 ?

loop_
_geom_bond_atom_site_label_1
_geom_bond_atom_site_label_2
_geom_bond_distance
_geom_bond_site_symmetry_2
_geom_bond_publ_flag
C1 C2 1.525(4) . ?
C1 P1 1.847(3) . ?
C1 H1A 0.9900 . ?
C1 H1B 0.9900 . ?
C2 S1 1.839(3) . ?
C2 H2A 0.9900 . ?
C2 H2B 0.9900 . ?
C3 C4 1.514(4) . ?
C3 P2 1.849(3) . ?
C3 H3A 0.9900 . ?
C3 H3B 0.9900 . ?
C4 S2 1.832(3) . ?
C4 H4A 0.9900 . ?
C4 H4B 0.9900 . ?
C5 C10 1.392(5) . ?
C5 C6 1.399(4) . ?
C5 P1 1.821(3) . ?
C6 C7 1.384(5) . ?
C6 H6 0.9500 . ?
C7 C8 1.383(5) . ?
C7 H7 0.9500 . ?
C8 C9 1.381(5) . ?
C8 H8 0.9500 . ?
C9 C10 1.395(5) . ?
C9 H9 0.9500 . ?
C10 H10 0.9500 . ?
C11 C12 1.391(5) . ?
C11 C16 1.397(4) . ?
C11 P1 1.815(3) . ?
C12 C13 1.386(5) . ?
C12 H12 0.9500 . ?
C13 C14 1.387(5) . ?
C13 H13 0.9500 . ?
C14 C15 1.385(5) . ?
C14 H14 0.9500 . ?
C15 C16 1.388(5) . ?
C15 H15 0.9500 . ?
C16 H16 0.9500 . ?
C17 C18 1.390(4) . ?
C17 C22 1.397(4) . ?
C17 P2 1.815(3) . ?
C18 C19 1.392(5) . ?
C18 H18 0.9500 . ?
C19 C20 1.386(5) . ?
C19 H19 0.9500 . ?
C20 C21 1.386(5) . ?
C20 H20 0.9500 . ?
C21 C22 1.394(5) . ?
C21 H21 0.9500 . ?
C22 H22 0.9500 . ?
C23 C28 1.397(5) . ?
C23 C24 1.401(4) . ?
C23 P2 1.817(3) . ?
C24 C25 1.393(5) . ?
C24 H24 0.9500 . ?
C25 C26 1.377(5) . ?
C25 H25 0.9500 . ?
C26 C27 1.392(5) . ?
C26 H26 0.9500 . ?
C27 C28 1.382(5) . ?
C27 H27 0.9500 . ?
C28 H28 0.9500 . ?
C29 C34 1.388(4) . ?
C29 C30 1.393(4) . ?
C29 S1 1.782(3) . ?
C30 C31 1.389(4) . ?
C30 H30 0.9500 . ?
C31 C32 1.388(4) . ?
C31 H31 0.9500 . ?
C32 C33 1.397(4) . ?
C32 N1 1.412(4) . ?
C33 C34 1.389(4) . ?
C33 H33 0.9500 . ?
C34 H34 0.9500 . ?
C35 O1 1.226(4) . ?
C35 N1 1.353(4) . ?
C35 C36 1.505(4) . ?
C36 N3 1.339(4) 2_677 ?
C36 C37 1.390(4) . ?
C37 C47 1.382(5) 2_677 ?
C37 H37 0.9500 . ?
C38 C39 1.388(5) . ?
C38 C43 1.395(4) . ?
C38 S2 1.772(3) . ?
C39 C40 1.382(5) . ?
C39 H39 0.9500 . ?
C40 C41 1.395(4) . ?
C40 H40 0.9500 . ?
C41 C42 1.394(4) . ?
C41 N2 1.404(4) . ?
C42 C43 1.389(4) . ?
C42 H42 0.9500 . ?
C43 H43 0.9500 . ?
C44 O2 1.222(4) . ?
C44 N2 1.354(4) . ?
C44 C45 1.510(4) . ?
C45 N3 1.339(4) . ?
C45 C46 1.388(4) . ?
C46 C47 1.385(5) . ?
C46 H46 0.9500 . ?
C47 C37 1.382(5) 2_677 ?
C47 H47 0.9500 . ?
C48 C53 1.375(4) . ?
C48 C49 1.395(4) . ?
C48 B1 1.647(4) . ?
C49 F1 1.363(4) . ?
C49 C50 1.366(4) . ?
C50 F2 1.355(3) . ?
C50 C51 1.382(5) . ?
C51 F3 1.339(4) . ?
C51 C52 1.373(5) . ?
C52 F4 1.344(4) . ?
C52 C53 1.386(4) . ?
C53 F5 1.353(3) . ?
C54 C55 1.389(4) . ?
C54 C59 1.392(4) . ?
C54 B1 1.654(4) . ?
C55 F6 1.349(4) . ?
C55 C56 1.391(4) . ?
C56 F7 1.347(4) . ?
C56 C57 1.359(5) . ?
C57 F8 1.351(4) . ?
C57 C58 1.375(5) . ?
C58 F9 1.344(4) . ?
C58 C59 1.380(5) . ?
C59 F10 1.347(4) . ?
C60 C61 1.385(4) . ?
C60 C65 1.387(4) . ?
C60 B1 1.655(4) . ?
C61 F11 1.356(3) . ?
C61 C62 1.374(4) . ?
C62 F12 1.358(3) . ?
C62 C63 1.367(4) . ?
C63 F13 1.349(4) . ?
C63 C64 1.364(5) . ?
C64 F14 1.347(4) . ?
C64 C65 1.385(5) . ?
C65 F15 1.351(4) . ?
C66 C67 1.381(4) . ?
C66 C71 1.392(4) . ?
C66 B1 1.653(4) . ?
C67 F16 1.354(4) . ?
C67 C68 1.386(4) . ?
C68 F17 1.348(4) . ?
C68 C69 1.371(5) . ?
C69 F18 1.343(4) . ?
C69 C70 1.379(5) . ?
C70 F19 1.345(4) . ?
C70 C71 1.382(4) . ?
C71 F20 1.355(4) . ?
C72 Cl1 1.737(5) . ?
C72 Cl2 1.771(5) . ?
C72 H72A 0.9900 . ?
C72 H72B 0.9900 . ?
C73 Cl4 1.755(4) . ?
C73 Cl3 1.767(4) . ?
C73 H73A 0.9900 . ?
C73 H73B 0.9900 . ?
C74 Cl5 1.735(9) . ?
C74 Cl5 1.820(9) 2_656 ?
C74 H74A 0.9900 . ?
C74 H74B 0.9900 . ?
N1 H1 0.8800 . ?
N2 H2 0.8800 . ?
N3 C36 1.339(4) 2_677 ?
P1 Rh1 2.2449(8) . ?
P2 Rh1 2.2437(8) . ?
S1 Rh1 2.3385(8) . ?
S2 Rh1 2.3394(7) . ?
Cl5 C74 1.820(9) 2_656 ?
